data_9010096
loop_
_publ_author_name
'Bonazzi, P.'
'Bindi, L.'
'Pratesi, G.'
'Menchetti, S.'

_publ_section_title
;
 Light-induced changes in molecular arsenic sulfides: State of the art and
 new evidence by single-crystal X-ray diffraction
 Sample: B2-0, beta-As4S4
;
_journal_name_full 'American Mineralogist'
_journal_page_first 1323
_journal_page_last 1330
_journal_paper_doi 10.2138/am.2006.2165
_journal_volume 91
_journal_year 2006
_chemical_formula_structural As4S4
_chemical_formula_sum 'As S'
_chemical_name_mineral Bonazziite
_space_group_IT_number 15
_symmetry_space_group_name_Hall '-C 2yc'
_symmetry_space_group_name_H-M 'C 1 2/c 1'
_cell_angle_alpha 90
_cell_angle_beta 102.57
_cell_angle_gamma 90
_cell_length_a 9.958
_cell_length_b 9.311
_cell_length_c 8.867
_cell_formula_units_Z 16
_cell_volume 802.433
_database_code_amcsd 0004217
_exptl_crystal_density_diffrn 3.542
_cod_database_code 9010096

loop_
_space_group_symop_operation_xyz
x,y,z
1/2+x,1/2+y,z
x,-y,1/2+z
1/2+x,1/2-y,1/2+z
-x,y,1/2-z
1/2-x,1/2+y,1/2-z
-x,-y,-z
1/2-x,1/2-y,-z

loop_
_atom_site_aniso_label
_atom_site_aniso_U_11
_atom_site_aniso_U_22
_atom_site_aniso_U_33
_atom_site_aniso_U_12
_atom_site_aniso_U_13
_atom_site_aniso_U_23
As1 0.03480 0.03390 0.01880 0.00540 0.00600 0.00670
As2 0.02360 0.03170 0.02640 0.00050 -0.00360 -0.00650
S1 0.04430 0.02260 0.03460 0.00000 0.00760 0.00000
S2 0.03610 0.02190 0.04500 0.00000 -0.00430 0.00000
S3 0.02620 0.04930 0.03180 -0.00440 0.01170 -0.00640

loop_
_atom_site_label
_atom_site_fract_x
_atom_site_fract_y
_atom_site_fract_z
_atom_site_U_iso_or_equiv
As1 -0.00187 -0.20545 0.05489 0.02920
As2 -0.16022 -0.40157 0.12611 0.02860
S1 0.00000 -0.05400 0.25000 0.03400
S2 0.00000 -0.55360 0.25000 0.03630
S3 -0.20120 -0.30400 0.34030 0.03500

loop_
_cod_related_entry_id
_cod_related_entry_database
_cod_related_entry_code
1 AMCSD 0004217
